data_4345404
loop_
_publ_author_name
'Kazin, Pavel E.'
'Zykin, Mikhail A.'
'Schnelle, Walter'
'Zubavichus, Yan V.'
'Babeshkin, Konstantin A.'
'Tafeenko, Victor A.'
'Felser, Claudia'
'Jansen, Martin'

_publ_section_title
;
 Cobalt-Based Single-Ion Magnets on an Apatite Lattice: Toward Patterned
 Arrays for Magnetic Memories.
;
_journal_issue 3
_journal_name_full 'Inorganic chemistry'
_journal_page_first 1232
_journal_page_last 1240
_journal_paper_doi 10.1021/acs.inorgchem.6b02348
_journal_volume 56
_journal_year 2017
_chemical_formula_moiety '0.030(Co6), 3(O4 P), 0.23(O4), 5(Sr)'
_chemical_formula_structural Sr10(PO4)6(Co0.18O0.92H(0.48-delta))2
_chemical_formula_sum 'Co0.18 O12.92 P3 Sr5'
_chemical_formula_weight 748.3
_chemical_name_systematic ' ?'
_space_group_IT_number 176
_symmetry_cell_setting hexagonal
_symmetry_Int_Tables_number 176
_symmetry_space_group_name_Hall '-P 6c'
_symmetry_space_group_name_H-M 'P 63/m'
_cell_angle_alpha 90
_cell_angle_beta 90
_cell_angle_gamma 120
_cell_formula_units_Z 2
_cell_length_a 9.7563(3)
_cell_length_b 9.7563(3)
_cell_length_c 7.3053(2)
_cell_measurement_reflns_used 12453
_cell_measurement_temperature 293
_cell_measurement_theta_max 72.6
_cell_measurement_theta_min 5.23
_cell_volume 602.20(3)
_computing_cell_refinement 'STOE X-AREA'
_computing_data_collection 'STOE X-AREA (Stoe & Cie, 2012)'
_computing_data_reduction 'STOE X-RED32 (Stoe & Cie, 2012)'
_computing_structure_refinement Jana2006
_computing_structure_solution Jana2006
_diffrn_ambient_temperature 293(2)
_diffrn_detector Pilatus100K
_diffrn_measured_fraction_theta_full 0.99
_diffrn_measured_fraction_theta_max 0.99
_diffrn_measurement_device_type 'Stoe STADI VARI'
_diffrn_measurement_method 'rotation method'
_diffrn_radiation_monochromator graphite
_diffrn_radiation_source 'fine-focus sealed tube'
_diffrn_radiation_type 'Cu K\a'
_diffrn_radiation_wavelength 1.54186
_diffrn_reflns_av_R_equivalents 0.1153
_diffrn_reflns_av_sigmaI/netI 0.0056
_diffrn_reflns_limit_h_max 12
_diffrn_reflns_limit_h_min -11
_diffrn_reflns_limit_k_max 11
_diffrn_reflns_limit_k_min -12
_diffrn_reflns_limit_l_max 8
_diffrn_reflns_limit_l_min -5
_diffrn_reflns_number 2935
_diffrn_reflns_theta_full 72.56
_diffrn_reflns_theta_max 72.56
_diffrn_reflns_theta_min 5.23
_diffrn_source 'Cu GeniX 3D'
_diffrn_source_current 0.600
_diffrn_source_power 0.030
_diffrn_source_voltage 50
_diffrn_standards_decay_% none
_diffrn_standards_interval_count none
_diffrn_standards_interval_time none
_diffrn_standards_number none
_exptl_absorpt_coefficient_mu 34.351
_exptl_absorpt_correction_T_max 0.1332
_exptl_absorpt_correction_T_min 0.0451
_exptl_absorpt_correction_type multi-scan
_exptl_absorpt_process_details
;
[c.f. r.h. blessing, acta cryst. (1995), a51, 33-38]
;
_exptl_crystal_colour black
_exptl_crystal_density_diffrn 4.1295
_exptl_crystal_description 'hexagonal prism'
_exptl_crystal_F_000 685.9
_exptl_crystal_size_max 0.12
_exptl_crystal_size_mid 0.09
_exptl_crystal_size_min 0.06
_refine_diff_density_max 1.24
_refine_diff_density_min -1.57
_refine_ls_extinction_coef 0.110(11)
_refine_ls_extinction_method 'B-C type 1 Gaussian isotropic (Becker & Coppens, 1974)'
_refine_ls_goodness_of_fit_gt 2.77
_refine_ls_goodness_of_fit_ref 2.76
_refine_ls_number_constraints 0
_refine_ls_number_parameters 47
_refine_ls_number_reflns 429
_refine_ls_number_restraints 0
_refine_ls_R_factor_all 0.0461
_refine_ls_R_factor_gt 0.0447
_refine_ls_shift/su_max 0.0302
_refine_ls_shift/su_mean 0.0120
_refine_ls_structure_factor_coef F
_refine_ls_weighting_details w=1/(\s^2^(F)+0.0001F^2^)
_refine_ls_weighting_scheme sigma
_refine_ls_wR_factor_gt 0.0619
_refine_ls_wR_factor_ref 0.0628
_reflns_number_gt 416
_reflns_number_total 429
_reflns_threshold_expression I>3\s(I)
_cod_data_source_file ic6b02348_si_002.cif
_cod_data_source_block I
_cod_database_code 4345404

loop_
_space_group_symop_id
_space_group_symop_operation_xyz
1 x,y,z
2 -y,x-y,z
3 -x+y,-x,z
4 -x,-y,z+1/2
5 y,-x+y,z+1/2
6 x-y,x,z+1/2
7 -x,-y,-z
8 y,-x+y,-z
9 x-y,x,-z
10 x,y,-z+1/2
11 -y,x-y,-z+1/2
12 -x+y,-x,-z+1/2

loop_
_atom_site_label
_atom_site_type_symbol
_atom_site_fract_x
_atom_site_fract_y
_atom_site_fract_z
_atom_site_adp_type
_atom_site_U_iso_or_equiv
_atom_site_site_symmetry_multiplicity
_atom_site_occupancy
_atom_site_calc_flag
Sr1 Sr 0.666667 0.333333 -0.00013(10) Uani 0.0115(5) 4 1 d
Sr2 Sr 0.01446(8) 0.25933(8) 0.25 Uani 0.0153(5) 6 1 d
P1 P 0.39847(19) 0.36700(18) 0.25 Uani 0.0082(7) 6 1 d
O1 O 0.3317(5) 0.4804(5) 0.25 Uani 0.0104(19) 6 1 d
O2 O 0.5809(6) 0.4608(6) 0.25 Uani 0.020(2) 6 1 d
O3 O 0.3448(5) 0.2610(4) 0.0791(6) Uani 0.0229(16) 12 1 d
O4 O 0 0 0.199(3) Uani 0.041(11) 4 0.46(4) d
Co Co 0.047(4) 0.038(6) 0.019(7) Uiso 0.021(17) 12 0.030(5) d

loop_
_atom_site_aniso_label
_atom_site_aniso_type_symbol
_atom_site_aniso_U_11
_atom_site_aniso_U_22
_atom_site_aniso_U_33
_atom_site_aniso_U_12
_atom_site_aniso_U_13
_atom_site_aniso_U_23
Sr1 Sr 0.0103(6) 0.0103(6) 0.0139(7) 0.0051(3) 0 0
Sr2 Sr 0.0070(6) 0.0153(6) 0.0219(7) 0.0044(3) 0 0
P1 P 0.0077(9) 0.0054(9) 0.0137(10) 0.0049(7) 0 0
O1 O 0.009(2) 0.007(2) 0.019(3) 0.0064(18) 0 0
O2 O 0.005(2) 0.010(2) 0.046(4) 0.005(2) 0 0
O3 O 0.031(2) 0.0184(18) 0.024(2) 0.0162(17) -0.0096(17) -0.0054(15)
O4 O 0.020(7) 0.020(7) 0.08(3) 0.010(4) 0 0

loop_
_atom_type_symbol
_atom_type_scat_dispersion_real
_atom_type_scat_dispersion_imag
_atom_type_scat_source
Co -2.3653 3.6143 'International Tables Vol C tables 4.2.6.8 and 6.1.1.1'
O 0.0492 0.0322 'International Tables Vol C tables 4.2.6.8 and 6.1.1.1'
P 0.2955 0.4335 'International Tables Vol C tables 4.2.6.8 and 6.1.1.1'
Sr -0.3528 1.8200 'International Tables Vol C tables 4.2.6.8 and 6.1.1.1'

loop_
_geom_angle_atom_site_label_1
_geom_angle_atom_site_label_2
_geom_angle_atom_site_label_3
_geom_angle_site_symmetry_3
_geom_angle
O1 P1 O2 . 110.5(3)
O1 P1 O3 . 111.1(2)
O1 P1 O3 10_555 111.1(2)
O2 P1 O3 . 107.7(2)
O2 P1 O3 10_555 107.7(2)
O3 P1 O3 10_555 108.7(2)
O4 Co O4 7_555 147(2)

loop_
_geom_bond_atom_site_label_1
_geom_bond_atom_site_label_2
_geom_bond_site_symmetry_2
_geom_bond_distance
Sr1 O1 4_664 2.570(4)
Sr1 O1 5_554 2.570(3)
Sr1 O1 6_654 2.570(6)
Sr1 O2 . 2.575(5)
Sr1 O2 2_655 2.575(5)
Sr1 O2 3_665 2.575(5)
Sr1 O3 . 2.912(5)
Sr1 O3 2_655 2.912(7)
Sr1 O3 3_665 2.912(4)
Sr2 O1 . 2.749(4)
Sr2 O2 3_565 2.490(9)
Sr2 O3 2_555 2.666(4)
Sr2 O3 6_555 2.524(4)
Sr2 O3 9_555 2.524(4)
Sr2 O3 11_555 2.666(4)
Sr2 O4 . 2.491(4)
Sr2 O4 10_555 2.491(4)
P1 O1 . 1.540(7)
P1 O2 . 1.541(6)
P1 O3 . 1.536(4)
P1 O3 10_555 1.536(4)
O3 Co . 2.65(3)
O3 Co 8_555 2.92(4)
O3 Co 9_555 2.96(5)
O4 Co . 1.38(5)
O4 Co 7_555 1.65(5)
